data_4329769
loop_
_publ_author_name
'Hani El Moll'
'Wei Zhu'
'Eric Oldfield'
'L. Marleny Rodriguez-Albelo'
'Pierre Mialane'
'J\'er\^ome Marrot'
'Neus Vila'
'Israel Martyr Mbomekall\'e'
'Eric Rivi\`ere'
'Carole Duboc'
'Anne Dolbecq'

_publ_contact_author
;
      Dr A. Dolbecq
      Institut Lavoisier, ILV, UMR CNRS 8180
      Universit\'e de Versailles Saint-Quentin-en-Yvelines
      45 Avenue des Etats Unis
      78035 Versailles cedex
      France
;
_publ_contact_author_email dolbecq@chimie.uvsq.fr
_publ_contact_author_fax '(33) 1 39 25 43 81'
_publ_contact_author_phone '(33) 1 39 25 43 83'
_publ_section_title
;
 Polyoxometalates Functionalized by Bisphosphonate Ligands: Synthesis,
 Structural, Magnetic, and Spectroscopic Characterizations and Activity on
 Tumor Cell Lines
;
_journal_name_full 'Inorganic Chemistry'
_journal_page_first 7921
_journal_page_last 7931
_journal_paper_doi 10.1021/ic3010079
_journal_volume 51
_journal_year 2012
_chemical_formula_sum 'C8 H52 Cl Cs0.5 N6.5 O23 P4 W'
_chemical_formula_weight 1017.20
_chemical_name_systematic
; 
 ? 
;
_space_group_IT_number 15
_symmetry_cell_setting monoclinic
_symmetry_space_group_name_Hall '-C 2yc'
_symmetry_space_group_name_H-M 'C 1 2/c 1'
_atom_sites_solution_hydrogens geom
_atom_sites_solution_primary direct
_atom_sites_solution_secondary difmap
_audit_creation_method SHELXL-97
_cell_angle_alpha 90.00
_cell_angle_beta 109.726(6)
_cell_angle_gamma 90.00
_cell_formula_units_Z 4
_cell_length_a 17.526(3)
_cell_length_b 10.3824(16)
_cell_length_c 17.522(3)
_cell_measurement_reflns_used 8373
_cell_measurement_temperature 293(2)
_cell_measurement_theta_max 29.99
_cell_measurement_theta_min 2.42
_cell_volume 3001.2(9)
_computing_cell_refinement 'Bruker SAINT'
_computing_data_collection 'Bruker APEX2'
_computing_data_reduction 'Bruker SAINT'
_computing_molecular_graphics 'Bruker SHELXTL'
_computing_publication_material 'Bruker SHELXTL'
_computing_structure_refinement 'SHELXL-97 (Sheldrick, 1997)'
_computing_structure_solution 'SHELXS-97 (Sheldrick, 1990)'
_diffrn_ambient_temperature 293(2)
_diffrn_detector_area_resol_mean 512x512
_diffrn_measured_fraction_theta_full 0.993
_diffrn_measured_fraction_theta_max 0.993
_diffrn_measurement_device_type 'Bruker APEX-II CCD'
_diffrn_measurement_method '\f and \w scans'
_diffrn_radiation_monochromator graphite
_diffrn_radiation_source 'fine-focus sealed tube'
_diffrn_radiation_type MoK\a
_diffrn_radiation_wavelength 0.71073
_diffrn_reflns_av_R_equivalents 0.0252
_diffrn_reflns_av_sigmaI/netI 0.0092
_diffrn_reflns_limit_h_max 24
_diffrn_reflns_limit_h_min -21
_diffrn_reflns_limit_k_max 14
_diffrn_reflns_limit_k_min -14
_diffrn_reflns_limit_l_max 24
_diffrn_reflns_limit_l_min -24
_diffrn_reflns_number 75644
_diffrn_reflns_theta_full 30.05
_diffrn_reflns_theta_max 30.05
_diffrn_reflns_theta_min 2.32
_diffrn_standards_number 0
_exptl_absorpt_coefficient_mu 4.852
_exptl_absorpt_correction_T_max 0.8296
_exptl_absorpt_correction_T_min 0.4437
_exptl_absorpt_correction_type multi-scan
_exptl_absorpt_process_details 'SADABS (Sheldrick, V2.10)'
_exptl_crystal_colour colorless
_exptl_crystal_density_diffrn 2.251
_exptl_crystal_description platelet
_exptl_crystal_F_000 2032
_exptl_crystal_size_max 0.20
_exptl_crystal_size_mid 0.16
_exptl_crystal_size_min 0.04
_refine_diff_density_max 1.402
_refine_diff_density_min -1.093
_refine_diff_density_rms 0.114
_refine_ls_extinction_method none
_refine_ls_goodness_of_fit_ref 1.153
_refine_ls_hydrogen_treatment mixed
_refine_ls_matrix_type full
_refine_ls_number_parameters 245
_refine_ls_number_reflns 4384
_refine_ls_number_restraints 5
_refine_ls_restrained_S_all 1.153
_refine_ls_R_factor_all 0.0230
_refine_ls_R_factor_gt 0.0224
_refine_ls_shift/su_max 0.001
_refine_ls_shift/su_mean 0.000
_refine_ls_structure_factor_coef Fsqd
_refine_ls_weighting_details 'calc w=1/[\s^2^(Fo^2^)+(0.0297P)^2^+12.4280P] where P=(Fo^2^+2Fc^2^)/3'
_refine_ls_weighting_scheme calc
_refine_ls_wR_factor_gt 0.0645
_refine_ls_wR_factor_ref 0.0649
_reflns_number_gt 4281
_reflns_number_total 4384
_reflns_threshold_expression >2sigma(I)
_cod_data_source_file ic3010079_si_003_4.cif
_cod_data_source_block W(Ale)2
_cod_original_cell_volume 3001.3(8)
_cod_original_formula_sum 'C8 H52 Cl Cs0.50 N6.50 O23 P4 W'
_cod_database_code 4329769

loop_
_symmetry_equiv_pos_as_xyz
'x, y, z'
'-x, y, -z+1/2'
'x+1/2, y+1/2, z'
'-x+1/2, y+1/2, -z+1/2'
'-x, -y, -z'
'x, -y, z-1/2'
'-x+1/2, -y+1/2, -z'
'x+1/2, -y+1/2, z-1/2'

loop_
_atom_site_label
_atom_site_type_symbol
_atom_site_fract_x
_atom_site_fract_y
_atom_site_fract_z
_atom_site_U_iso_or_equiv
_atom_site_adp_type
_atom_site_occupancy
_atom_site_symmetry_multiplicity
_atom_site_calc_flag
_atom_site_refinement_flags
W1 W 0.5000 0.240772(5) 0.2500 0.01980(1) Uani 1 2 d S
P1 P 0.314836(15) 0.10554(3) 0.196498(15) 0.02021(6) Uani 1 1 d .
P2 P 0.425883(15) 0.01157(3) 0.105441(14) 0.02076(6) Uani 1 1 d .
O1 O 0.38311(5) 0.21098(8) 0.21539(5) 0.02524(19) Uani 1 1 d .
O2 O 0.49732(4) 0.07816(8) 0.17167(4) 0.02273(18) Uani 1 1 d .
O3 O 0.49871(5) 0.34596(9) 0.17296(5) 0.0324(2) Uani 1 1 d .
O4 O 0.24194(5) 0.15578(9) 0.13042(5) 0.0342(2) Uani 1 1 d .
O5 O 0.30265(5) 0.06886(9) 0.27485(5) 0.0285(2) Uani 1 1 d .
O6 O 0.38044(6) 0.10282(10) 0.03890(5) 0.0354(2) Uani 1 1 d .
O7 O 0.45704(5) -0.10921(9) 0.07717(5) 0.0326(2) Uani 1 1 d .
O8 O 0.40197(5) -0.11501(8) 0.22804(4) 0.02480(19) Uani 1 1 d D
H8 H 0.4379(7) -0.0675(11) 0.2630(7) 0.047(5) Uiso 1 1 d D
C1 C 0.35644(6) -0.03608(10) 0.15990(6) 0.0202(2) Uani 1 1 d .
C2 C 0.28904(6) -0.11961(11) 0.10361(6) 0.0260(3) Uani 1 1 d .
H2A H 0.2662 -0.0740 0.0526 0.031 Uiso 1 1 calc R
H2B H 0.3136 -0.1978 0.0924 0.031 Uiso 1 1 calc R
C3 C 0.21992(7) -0.15805(13) 0.13230(7) 0.0300(3) Uani 1 1 d .
H3A H 0.1907 -0.0824 0.1398 0.036 Uiso 1 1 calc R
H3B H 0.2403 -0.2040 0.1834 0.036 Uiso 1 1 calc R
C4 C 0.16494(8) -0.24423(13) 0.06695(8) 0.0339(3) Uani 1 1 d .
H4A H 0.1491 -0.1983 0.0158 0.041 Uiso 1 1 calc R
H4B H 0.1954 -0.3196 0.0615 0.041 Uiso 1 1 calc R
N5 N 0.09198(6) -0.28674(11) 0.08183(6) 0.0314(3) Uani 1 1 d .
H5A H 0.1057 -0.3366 0.1257 0.047 Uiso 1 1 calc R
H5B H 0.0609 -0.3312 0.0393 0.047 Uiso 1 1 calc R
H5C H 0.0648 -0.2184 0.0896 0.047 Uiso 1 1 calc R
Cs1 Cs 0.49738(3) 0.63097(4) 0.20461(3) 0.06497(15) Uani 0.25 1 d P
Cl1 Cl 0.0000 0.0000 0.0000 0.0922(2) Uani 1 2 d S
N1 N 0.63199(7) 0.85746(13) 0.11802(6) 0.0374(3) Uani 1 1 d .
H11 H 0.6369(10) 0.8814(18) 0.0728(10) 0.049(5) Uiso 1 1 d .
H12 H 0.6582(13) 0.907(2) 0.1499(12) 0.069(6) Uiso 1 1 d .
H13 H 0.6576(12) 0.7836(19) 0.1270(12) 0.050(5) Uiso 1 1 d .
H14 H 0.5815(13) 0.841(2) 0.1071(13) 0.078(7) Uiso 1 1 d .
N2 N 0.15657(10) 0.14065(16) -0.03507(8) 0.0378(4) Uani 0.75 1 d PD
H2C H 0.1902(10) 0.130(2) 0.0156(6) 0.053(7) Uiso 0.75 1 d PD
H2D H 0.1886(6) 0.139(3) -0.0659(6) 0.086(10) Uiso 0.75 1 d PD
H2E H 0.1495(13) 0.2268(8) -0.0433(12) 0.030(5) Uiso 0.75 1 d PD
H2F H 0.1124(5) 0.1027(15) -0.0308(10) 0.039(6) Uiso 0.75 1 d PD
N3 N 0.1641(2) 0.1147(4) -0.0470(2) 0.0736(11) Uani 0.50 1 d P
O1W O 0.67586(9) 0.4944(2) 0.32322(10) 0.0926(5) Uani 1 1 d .
H1WA H 0.6948(9) 0.5524(15) 0.3669(9) 0.033(3) Uiso 1 1 d .
H1WB H 0.7090(9) 0.5296(16) 0.3026(9) 0.033(3) Uiso 1 1 d .
O2W O 0.4598(3) 0.6481(4) 0.1459(3) 0.0526(14) Uani 0.25 1 d P

loop_
_atom_site_aniso_label
_atom_site_aniso_U_11
_atom_site_aniso_U_22
_atom_site_aniso_U_33
_atom_site_aniso_U_23
_atom_site_aniso_U_13
_atom_site_aniso_U_12
W1 0.02276(2) 0.01894(2) 0.01804(2) 0.000 0.00735(2) 0.000
P1 0.01877(9) 0.02448(11) 0.01655(9) -0.00015(8) 0.00485(7) 0.00218(9)
P2 0.02325(9) 0.02572(11) 0.01418(8) -0.00242(8) 0.00745(7) -0.00241(9)
O1 0.0236(3) 0.0226(3) 0.0291(3) -0.0007(3) 0.0084(2) 0.0014(3)
O2 0.0238(3) 0.0257(3) 0.0192(3) -0.0040(3) 0.0080(2) -0.0034(3)
O3 0.0374(4) 0.0292(4) 0.0312(3) 0.0091(3) 0.0126(3) 0.0007(3)
O4 0.0269(4) 0.0383(4) 0.0282(4) -0.0016(3) -0.0030(3) 0.0100(3)
O5 0.0325(3) 0.0337(4) 0.0245(3) -0.0010(3) 0.0163(2) -0.0002(3)
O6 0.0418(4) 0.0448(5) 0.0173(3) 0.0087(3) 0.0072(3) 0.0018(4)
O7 0.0317(3) 0.0363(4) 0.0339(3) -0.0156(3) 0.0165(3) -0.0044(3)
O8 0.0255(3) 0.0264(3) 0.0213(3) 0.0042(3) 0.0062(2) 0.0020(3)
C1 0.0207(4) 0.0232(4) 0.0161(3) 0.0005(3) 0.0054(3) -0.0005(3)
C2 0.0253(4) 0.0304(5) 0.0230(4) -0.0068(4) 0.0092(3) -0.0052(4)
C3 0.0290(4) 0.0357(5) 0.0268(4) -0.0077(4) 0.0114(3) -0.0093(4)
C4 0.0294(5) 0.0457(7) 0.0294(5) -0.0103(4) 0.0134(4) -0.0118(4)
N5 0.0301(4) 0.0378(5) 0.0286(4) -0.0051(4) 0.0129(3) -0.0063(4)
Cs1 0.0721(2) 0.03255(17) 0.0929(3) -0.01020(19) 0.0312(2) -0.00331(18)
Cl1 0.0663(3) 0.1116(5) 0.1090(4) 0.0715(3) 0.0434(3) 0.0198(3)
N1 0.0412(5) 0.0490(6) 0.0245(4) -0.0015(4) 0.0143(3) 0.0059(5)
N2 0.0414(7) 0.0404(7) 0.0248(6) -0.0020(6) 0.0022(5) 0.0054(6)
N3 0.0494(16) 0.0729(19) 0.080(2) 0.0438(15) -0.0024(15) 0.0043(15)
O1W 0.0795(6) 0.1012(12) 0.1245(9) 0.0119(9) 0.0704(5) -0.0108(8)
O2W 0.041(2) 0.0285(17) 0.064(3) 0.0004(18) -0.014(2) 0.0143(16)

loop_
_atom_type_symbol
_atom_type_description
_atom_type_scat_dispersion_real
_atom_type_scat_dispersion_imag
_atom_type_scat_source
C C 0.0033 0.0016 'International Tables Vol C Tables 4.2.6.8 and 6.1.1.4'
H H 0.0000 0.0000 'International Tables Vol C Tables 4.2.6.8 and 6.1.1.4'
N N 0.0061 0.0033 'International Tables Vol C Tables 4.2.6.8 and 6.1.1.4'
O O 0.0106 0.0060 'International Tables Vol C Tables 4.2.6.8 and 6.1.1.4'
P P 0.1023 0.0942 'International Tables Vol C Tables 4.2.6.8 and 6.1.1.4'
W W -0.8490 6.8722 'International Tables Vol C Tables 4.2.6.8 and 6.1.1.4'
Cl Cl 0.1484 0.1585 'International Tables Vol C Tables 4.2.6.8 and 6.1.1.4'
Cs Cs -0.3680 2.1192 'International Tables Vol C Tables 4.2.6.8 and 6.1.1.4'

loop_
_geom_angle_atom_site_label_1
_geom_angle_atom_site_label_2
_geom_angle_atom_site_label_3
_geom_angle
_geom_angle_site_symmetry_1
_geom_angle_site_symmetry_3
O3 W1 O3 101.74(6) 2_655 .
O3 W1 O1 94.49(4) 2_655 .
O3 W1 O1 96.98(4) . .
O3 W1 O1 96.98(4) 2_655 2_655
O3 W1 O1 94.49(4) . 2_655
O1 W1 O1 161.80(5) . 2_655
O3 W1 O2 90.34(4) 2_655 2_655
O3 W1 O2 167.91(4) . 2_655
O1 W1 O2 82.51(3) . 2_655
O1 W1 O2 83.33(3) 2_655 2_655
O3 W1 O2 167.91(4) 2_655 .
O3 W1 O2 90.33(4) . .
O1 W1 O2 83.33(3) . .
O1 W1 O2 82.51(3) 2_655 .
O2 W1 O2 77.60(4) 2_655 .
O3 W1 Cs1 39.97(3) 2_655 2_655
O3 W1 Cs1 61.77(3) . 2_655
O1 W1 Cs1 99.06(3) . 2_655
O1 W1 Cs1 98.81(3) 2_655 2_655
O2 W1 Cs1 130.29(2) 2_655 2_655
O2 W1 Cs1 152.11(2) . 2_655
O3 W1 Cs1 61.77(3) 2_655 .
O3 W1 Cs1 39.97(3) . .
O1 W1 Cs1 98.81(3) . .
O1 W1 Cs1 99.06(3) 2_655 .
O2 W1 Cs1 152.11(2) 2_655 .
O2 W1 Cs1 130.29(2) . .
O4 P1 O5 116.46(5) . .
O4 P1 O1 108.06(5) . .
O5 P1 O1 108.40(5) . .
O4 P1 C1 109.99(5) . .
O5 P1 C1 107.97(5) . .
O1 P1 C1 105.40(5) . .
O6 P2 O7 114.99(5) . .
O6 P2 O2 112.40(5) . .
O7 P2 O2 108.90(4) . .
O6 P2 C1 107.44(5) . .
O7 P2 C1 108.64(5) . .
O2 P2 C1 103.80(4) . .
P1 O1 W1 144.96(5) . .
P2 O2 W1 131.31(5) . .
W1 O3 Cs1 118.37(4) . .
W1 O3 Cs1 93.47(4) . 2_655
Cs1 O3 Cs1 24.92(2) . 2_655
P2 O7 Cs1 117.19(5) . 1_545
C1 O8 Cs1 149.47(6) . 2_645
C1 O8 Cs1 121.61(6) . 1_545
Cs1 O8 Cs1 28.27(2) 2_645 1_545
C1 O8 H8 109.1(8) . .
Cs1 O8 H8 91.7(8) 2_645 .
Cs1 O8 H8 105.7(9) 1_545 .
O8 C1 C2 107.60(8) . .
O8 C1 P2 107.57(7) . .
C2 C1 P2 108.59(7) . .
O8 C1 P1 109.66(7) . .
C2 C1 P1 111.45(7) . .
P2 C1 P1 111.80(6) . .
C3 C2 C1 117.80(9) . .
C3 C2 H2A 107.9 . .
C1 C2 H2A 107.9 . .
C3 C2 H2B 107.9 . .
C1 C2 H2B 107.9 . .
H2A C2 H2B 107.2 . .
C2 C3 C4 106.31(10) . .
C2 C3 H3A 110.5 . .
C4 C3 H3A 110.5 . .
C2 C3 H3B 110.5 . .
C4 C3 H3B 110.5 . .
H3A C3 H3B 108.7 . .
N5 C4 C3 114.61(12) . .
N5 C4 H4A 108.6 . .
C3 C4 H4A 108.6 . .
N5 C4 H4B 108.6 . .
C3 C4 H4B 108.6 . .
H4A C4 H4B 107.6 . .
C4 N5 H5A 109.5 . .
C4 N5 H5B 109.5 . .
H5A N5 H5B 109.5 . .
C4 N5 H5C 109.5 . .
H5A N5 H5C 109.5 . .
H5B N5 H5C 109.5 . .
O2W Cs1 Cs1 144.4(3) . 2_655
O2W Cs1 O2W 154.9(3) . 2_655
Cs1 Cs1 O2W 14.07(11) 2_655 2_655
O2W Cs1 O3 91.6(2) . .
Cs1 Cs1 O3 100.72(2) 2_655 .
O2W Cs1 O3 104.29(10) 2_655 .
O2W Cs1 O8 108.4(2) . 2_665
Cs1 Cs1 O8 77.70(3) 2_655 2_665
O2W Cs1 O8 67.33(10) 2_655 2_665
O3 Cs1 O8 147.96(3) . 2_665
O2W Cs1 O8 78.6(3) . 1_565
Cs1 Cs1 O8 74.03(3) 2_655 1_565
O2W Cs1 O8 77.97(10) 2_655 1_565
O3 Cs1 O8 149.78(3) . 1_565
O8 Cs1 O8 61.27(3) 2_665 1_565
O2W Cs1 O1W 71.0(3) . 2_655
Cs1 Cs1 O1W 83.29(5) 2_655 2_655
O2W Cs1 O1W 97.18(12) 2_655 2_655
O3 Cs1 O1W 66.85(4) . 2_655
O8 Cs1 O1W 142.80(4) 2_665 2_655
O8 Cs1 O1W 82.94(4) 1_565 2_655
O2W Cs1 O7 44.9(2) . 1_565
Cs1 Cs1 O7 126.37(2) 2_655 1_565
O2W Cs1 O7 123.79(10) 2_655 1_565
O3 Cs1 O7 131.86(3) . 1_565
O8 Cs1 O7 63.47(2) 2_665 1_565
O8 Cs1 O7 55.66(2) 1_565 1_565
O1W Cs1 O7 105.70(4) 2_655 1_565
O2W Cs1 O1W 145.2(3) . .
Cs1 Cs1 O1W 69.78(4) 2_655 .
O2W Cs1 O1W 59.93(11) 2_655 .
O3 Cs1 O1W 69.06(4) . .
O8 Cs1 O1W 80.74(4) 2_665 .
O8 Cs1 O1W 131.96(4) 1_565 .
O1W Cs1 O1W 121.90(6) 2_655 .
O7 Cs1 O1W 131.92(4) 1_565 .
O2W Cs1 O3 127.3(2) . 2_655
Cs1 Cs1 O3 54.354(18) 2_655 2_655
O2W Cs1 O3 59.76(10) 2_655 2_655
O3 Cs1 O3 46.41(3) . 2_655
O8 Cs1 O3 123.99(3) 2_665 2_655
O8 Cs1 O3 119.83(3) 1_565 2_655
O1W Cs1 O3 64.07(4) 2_655 2_655
O7 Cs1 O3 169.76(3) 1_565 2_655
O1W Cs1 O3 58.28(4) . 2_655
O2W Cs1 Cl1 48.5(3) . 3
Cs1 Cs1 Cl1 158.971(11) 2_655 3
O2W Cs1 Cl1 156.37(10) 2_655 3
O3 Cs1 Cl1 58.55(2) . 3
O8 Cs1 Cl1 117.42(2) 2_665 3
O8 Cs1 Cl1 125.28(2) 1_565 3
O1W Cs1 Cl1 90.59(3) 2_655 3
O7 Cs1 Cl1 74.65(2) 1_565 3
O1W Cs1 Cl1 97.09(4) . 3
O3 Cs1 Cl1 104.94(2) 2_655 3
O2W Cs1 W1 108.8(2) . .
Cs1 Cs1 W1 79.087(9) 2_655 .
O2W Cs1 W1 83.50(10) 2_655 .
O3 Cs1 W1 21.658(19) . .
O8 Cs1 W1 140.93(2) 2_665 .
O8 Cs1 W1 138.73(3) 1_565 .
O1W Cs1 W1 63.09(3) 2_655 .
O7 Cs1 W1 152.46(2) 1_565 .
O1W Cs1 W1 61.83(3) . .
O3 Cs1 W1 24.751(15) 2_655 .
Cl1 Cs1 W1 80.202(11) 3 .
O2W Cs1 H14 68.2(4) . .
Cs1 Cs1 H14 128.7(4) 2_655 .
O2W Cs1 H14 117.2(4) 2_655 .
O3 Cs1 H14 120.4(4) . .
O8 Cs1 H14 51.1(4) 2_665 .
O8 Cs1 H14 82.5(4) 1_565 .
O1W Cs1 H14 138.6(3) 2_655 .
O7 Cs1 H14 36.3(4) 1_565 .
O1W Cs1 H14 96.2(4) . .
O3 Cs1 H14 153.2(4) 2_655 .
Cl1 Cs1 H14 67.4(4) 3 .
W1 Cs1 H14 138.5(4) . .
Cs1 Cl1 Cs1 180.0 3_445 7
H11 N1 H12 105(2) . .
H11 N1 H13 102.4(19) . .
H12 N1 H13 107.8(19) . .
H11 N1 H14 105.6(18) . .
H12 N1 H14 127(2) . .
H13 N1 H14 107(2) . .
H2C N2 H2D 104.9(14) . .
H2C N2 H2E 107.1(19) . .
H2D N2 H2E 90(3) . .
H2C N2 H2F 99.2(16) . .
H2D N2 H2F 140.7(19) . .
H2E N2 H2F 111.9(17) . .
H2C N3 H2D 109.5(16) . .
H2C N3 H2E 80.1(16) . .
H2D N3 H2E 81(3) . .
H2C N3 H2F 81.2(14) . .
H2D N3 H2F 159(2) . .
H2E N3 H2F 83.2(14) . .
Cs1 O1W Cs1 26.94(2) 2_655 .
Cs1 O1W H1WA 84.1(9) 2_655 .
Cs1 O1W H1WA 103.2(9) . .
Cs1 O1W H1WB 118.8(10) 2_655 .
Cs1 O1W H1WB 100.1(9) . .
H1WA O1W H1WB 88.1(15) . .
Cs1 O2W Cs1 21.6(2) . 2_655

loop_
_geom_bond_atom_site_label_1
_geom_bond_atom_site_label_2
_geom_bond_distance
_geom_bond_site_symmetry_2
W1 O3 1.7305(9) 2_655
W1 O3 1.7306(9) .
W1 O1 1.9550(8) .
W1 O1 1.9550(8) 2_655
W1 O2 2.1662(8) 2_655
W1 O2 2.1662(8) .
P1 O4 1.4988(8) .
P1 O5 1.5078(9) .
P1 O1 1.5724(9) .
P1 C1 1.8495(11) .
P2 O6 1.5048(9) .
P2 O7 1.5162(10) .
P2 O2 1.5529(7) .
P2 C1 1.8494(12) .
O3 Cs1 3.0121(11) .
O3 Cs1 3.6419(11) 2_655
O7 Cs1 3.4201(11) 1_545
O8 C1 1.4459(12) .
O8 Cs1 3.1709(10) 2_645
O8 Cs1 3.2224(10) 1_545
O8 H8 0.869(10) .
C1 C2 1.5277(14) .
C2 C3 1.5135(18) .
C2 H2A 0.9700 .
C2 H2B 0.9700 .
C3 C4 1.5151(16) .
C3 H3A 0.9700 .
C3 H3B 0.9700 .
C4 N5 1.4569(18) .
C4 H4A 0.9700 .
C4 H4B 0.9700 .
N5 H5A 0.8900 .
N5 H5B 0.8900 .
N5 H5C 0.8900 .
Cs1 O2W 1.032(4) .
Cs1 Cs1 1.5621(13) 2_655
Cs1 O2W 2.475(5) 2_655
Cs1 O8 3.1709(10) 2_665
Cs1 O8 3.2223(10) 1_565
Cs1 O1W 3.2356(18) 2_655
Cs1 O7 3.4201(11) 1_565
Cs1 O1W 3.4245(16) .
Cs1 O3 3.6419(11) 2_655
Cs1 Cl1 3.8491(8) 3
Cs1 H14 3.40(3) .
Cl1 Cs1 3.8491(8) 3_445
Cl1 Cs1 3.8491(8) 7
N1 H11 0.862(19) .
N1 H12 0.78(2) .
N1 H13 0.875(19) .
N1 H14 0.86(2) .
N2 H2C 0.893(10) .
N2 H2D 0.901(11) .
N2 H2E 0.908(8) .
N2 H2F 0.893(11) .
N3 H2C 1.048(11) .
N3 H2D 0.673(17) .
N3 H2E 1.197(10) .
N3 H2F 1.044(12) .
O1W Cs1 3.2355(18) 2_655
O1W H1WA 0.942(15) .
O1W H1WB 0.863(17) .
O2W Cs1 2.475(5) 2_655
